data_2017767
loop_
_publ_author_name
'Fu, Xue-qun'
'Yang, Yong-le'
'Ye, Qiong'

_publ_section_title
;
 4-Methoxyanilinium tetrafluoroborate--dibenzo-18-crown-6 (1/1)
;
_journal_coeditor_code SQ3254
_journal_issue 8
_journal_name_full 'Acta Crystallographica Section C'
_journal_page_first o433
_journal_page_last o435
_journal_paper_doi 10.1107/S0108270110027630
_journal_volume 66
_journal_year 2010
_chemical_formula_iupac 'C7 H10 N O + , B F4 - , C20 H24 O6'
_chemical_formula_moiety 'C7 H10 N O + , B F4 - , C20 H24 O6'
_chemical_formula_sum 'C27 H34 B F4 N O7'
_chemical_formula_weight 571.36
_chemical_name_systematic
;
4-methoxyanilinium tetrafluoroborate--2,5,8,15,18,21-
hexaoxatricyclo[20.4.0.0^9,14^]hexacosa-1(26),9,11,13,22,24-hexaene (1/1)
;
_space_group_IT_number 19
_symmetry_cell_setting orthorhombic
_symmetry_space_group_name_Hall 'P 2ac 2ab'
_symmetry_space_group_name_H-M 'P 21 21 21'
_atom_sites_solution_hydrogens geom
_atom_sites_solution_primary direct
_atom_sites_solution_secondary difmap
_audit_creation_method SHELXL97
_cell_angle_alpha 90.00
_cell_angle_beta 90.00
_cell_angle_gamma 90.00
_cell_formula_units_Z 4
_cell_length_a 8.863(4)
_cell_length_b 16.408(7)
_cell_length_c 18.806(8)
_cell_measurement_reflns_used 7516
_cell_measurement_temperature 103(2)
_cell_measurement_theta_max 27.5126
_cell_measurement_theta_min 2.1660
_cell_volume 2735(2)
_computing_cell_refinement 'CrystalClear (Rigaku, 2005)'
_computing_data_collection 'CrystalClear (Rigaku, 2005)'
_computing_data_reduction 'CrystalClear (Rigaku, 2005)'
_computing_molecular_graphics 'DIAMOND (Brandenburg & Putz, 2005)'
_computing_publication_material 'SHELXL97 (Sheldrick, 2008)'
_computing_structure_refinement 'SHELXL97 (Sheldrick, 2008)'
_computing_structure_solution 'SHELXS97 (Sheldrick, 2008)'
_diffrn_ambient_temperature 103(2)
_diffrn_detector_area_resol_mean 13.6612
_diffrn_measured_fraction_theta_full 0.994
_diffrn_measured_fraction_theta_max 0.994
_diffrn_measurement_device_type 'Rigaku SCXmini'
_diffrn_measurement_method \w
_diffrn_radiation_monochromator graphite
_diffrn_radiation_source 'fine-focus sealed tube'
_diffrn_radiation_type MoK\a
_diffrn_radiation_wavelength 0.71073
_diffrn_reflns_av_R_equivalents 0.0685
_diffrn_reflns_av_sigmaI/netI 0.0399
_diffrn_reflns_limit_h_max 11
_diffrn_reflns_limit_h_min -11
_diffrn_reflns_limit_k_max 21
_diffrn_reflns_limit_k_min -21
_diffrn_reflns_limit_l_max 24
_diffrn_reflns_limit_l_min -24
_diffrn_reflns_number 30293
_diffrn_reflns_theta_full 27.47
_diffrn_reflns_theta_max 27.47
_diffrn_reflns_theta_min 2.54
_diffrn_standards_number 0
_exptl_absorpt_coefficient_mu 0.116
_exptl_absorpt_correction_T_max 0.977
_exptl_absorpt_correction_T_min 0.959
_exptl_absorpt_correction_type multi-scan
_exptl_absorpt_process_details '(CrystalClear; Rigaku, 2005)'
_exptl_crystal_colour colourless
_exptl_crystal_density_diffrn 1.388
_exptl_crystal_density_method 'not measured'
_exptl_crystal_description prism
_exptl_crystal_F_000 1200
_exptl_crystal_size_max 0.4000
_exptl_crystal_size_mid 0.3000
_exptl_crystal_size_min 0.2000
_refine_diff_density_max 0.165
_refine_diff_density_min -0.289
_refine_ls_extinction_method none
_refine_ls_goodness_of_fit_ref 1.155
_refine_ls_hydrogen_treatment mixed
_refine_ls_matrix_type full
_refine_ls_number_parameters 407
_refine_ls_number_reflns 3521
_refine_ls_number_restraints 10
_refine_ls_restrained_S_all 1.159
_refine_ls_R_factor_all 0.0565
_refine_ls_R_factor_gt 0.0502
_refine_ls_shift/su_max 0.000
_refine_ls_shift/su_mean 0.000
_refine_ls_structure_factor_coef Fsqd
_refine_ls_weighting_details 'calc w = 1/[\s^2^(Fo^2^)+(0.0384P)^2^+0.9752P] where P=(Fo^2^+2Fc^2^)/3'
_refine_ls_weighting_scheme calc
_refine_ls_wR_factor_gt 0.1025
_refine_ls_wR_factor_ref 0.1050
_reflns_number_gt 3278
_reflns_number_total 3521
_reflns_threshold_expression I>2\s(I)
_cod_data_source_file sq3254.cif
_cod_data_source_block I
_cod_database_code 2017767
_cod_database_fobs_code 2017767

loop_
_symmetry_equiv_pos_as_xyz
'x, y, z'
'-x+1/2, -y, z+1/2'
'-x, y+1/2, -z+1/2'
'x+1/2, -y+1/2, -z'

loop_
_atom_site_type_symbol
_atom_site_label
_atom_site_fract_x
_atom_site_fract_y
_atom_site_fract_z
_atom_site_U_iso_or_equiv
_atom_site_adp_type
_atom_site_calc_flag
_atom_site_refinement_flags
_atom_site_occupancy
_atom_site_disorder_assembly
_atom_site_disorder_group
C C1 0.3834(3) 0.66049(17) 0.29803(15) 0.0182(6) Uani d . 1 . .
C C2 0.4151(4) 0.70897(19) 0.23906(16) 0.0242(7) Uani d . 1 . .
H H2A 0.4995 0.7426 0.2391 0.029 Uiso calc R 1 . .
C C3 0.3195(4) 0.70689(19) 0.17978(16) 0.0237(7) Uani d . 1 . .
H H3A 0.3412 0.7387 0.1402 0.028 Uiso calc R 1 . .
C C4 0.1933(3) 0.65774(18) 0.17995(16) 0.0225(6) Uani d . 1 . .
H H4A 0.1304 0.6566 0.1404 0.027 Uiso calc R 1 . .
C C5 0.1593(4) 0.60977(18) 0.23892(16) 0.0215(6) Uani d . 1 . .
H H5A 0.0736 0.5771 0.2387 0.026 Uiso calc R 1 . .
C C6 0.2533(3) 0.61066(17) 0.29794(15) 0.0169(6) Uani d . 1 . .
C C7 0.0884(3) 0.52222(19) 0.36285(15) 0.0207(6) Uani d . 1 . .
H H7A 0.0736 0.4892 0.3206 0.025 Uiso calc R 1 . .
H H7B 0.0059 0.5609 0.3662 0.025 Uiso calc R 1 . .
C C8 0.0919(4) 0.46879(19) 0.42803(14) 0.0216(6) Uani d . 1 . .
H H8A 0.0027 0.4346 0.4290 0.026 Uiso calc R 1 . .
H H8B 0.1798 0.4336 0.4263 0.026 Uiso calc R 1 . .
C C9 0.0969(4) 0.46751(19) 0.55331(15) 0.0216(6) Uani d . 1 . .
H H9A 0.1819 0.4303 0.5517 0.026 Uiso calc R 1 . .
H H9B 0.0050 0.4354 0.5547 0.026 Uiso calc R 1 . .
C C10 0.1069(3) 0.51938(19) 0.61914(15) 0.0208(6) Uani d . 1 . .
H H10A 0.0251 0.5587 0.6198 0.025 Uiso calc R 1 . .
H H10B 0.0987 0.4855 0.6612 0.025 Uiso calc R 1 . .
C C11 0.2840(3) 0.60574(17) 0.67908(15) 0.0170(6) Uani d . 1 . .
C C12 0.1930(3) 0.60883(18) 0.73899(16) 0.0209(6) Uani d . 1 . .
H H12A 0.1034 0.5793 0.7403 0.025 Uiso calc R 1 . .
C C13 0.2356(4) 0.65607(18) 0.79720(15) 0.0227(6) Uani d . 1 . .
H H13A 0.1741 0.6581 0.8372 0.027 Uiso calc R 1 . .
C C14 0.3696(4) 0.70018(19) 0.79580(16) 0.0259(7) Uani d . 1 . .
H H14A 0.3981 0.7313 0.8349 0.031 Uiso calc R 1 . .
C C15 0.4610(4) 0.69740(19) 0.73541(16) 0.0252(7) Uani d . 1 . .
H H15A 0.5506 0.7268 0.7343 0.030 Uiso calc R 1 . .
C C16 0.4189(3) 0.65106(18) 0.67706(15) 0.0183(6) Uani d . 1 . .
C C17 0.6422(3) 0.6901(2) 0.61333(16) 0.0248(7) Uani d . 1 . .
H H17A 0.7044 0.6739 0.6534 0.030 Uiso calc R 1 . .
H H17B 0.6241 0.7483 0.6166 0.030 Uiso calc R 1 . .
C C18 0.7213(3) 0.6705(2) 0.54478(15) 0.0251(7) Uani d . 1 . .
H H18A 0.8180 0.6980 0.5433 0.030 Uiso calc R 1 . .
H H18B 0.7392 0.6123 0.5418 0.030 Uiso calc R 1 . .
C C19 0.7051(3) 0.6821(2) 0.41961(15) 0.0246(7) Uani d . 1 . .
H H19A 0.7289 0.6247 0.4149 0.029 Uiso calc R 1 . .
H H19B 0.7988 0.7126 0.4182 0.029 Uiso calc R 1 . .
C C20 0.6052(4) 0.7083(2) 0.35920(16) 0.0253(7) Uani d . 1 . .
H H20A 0.5771 0.7650 0.3650 0.030 Uiso calc R 1 . .
H H20B 0.6588 0.7027 0.3145 0.030 Uiso calc R 1 . .
C C21 0.8414(4) 0.2551(2) 0.52954(17) 0.0311(8) Uani d . 1 . .
H H21A 0.9133 0.2136 0.5175 0.047 Uiso calc R 1 . .
H H21B 0.7495 0.2301 0.5454 0.047 Uiso calc R 1 . .
H H21C 0.8816 0.2887 0.5668 0.047 Uiso calc R 1 . .
C C22 0.7099(3) 0.36696(17) 0.47618(16) 0.0194(6) Uani d . 1 . .
C C23 0.6658(3) 0.40548(18) 0.41331(15) 0.0200(6) Uani d . 1 . .
H H23A 0.7041 0.3879 0.3699 0.024 Uiso calc R 1 . .
C C24 0.5645(3) 0.47028(18) 0.41576(15) 0.0187(6) Uani d . 1 . .
H H24A 0.5340 0.4962 0.3742 0.022 Uiso calc R 1 . .
C C25 0.5096(3) 0.49571(16) 0.48176(15) 0.0172(6) Uani d . 1 . .
C C26 0.5523(3) 0.45825(18) 0.54398(15) 0.0192(6) Uani d . 1 . .
H H26A 0.5145 0.4763 0.5874 0.023 Uiso calc R 1 . .
C C27 0.6536(3) 0.39257(18) 0.54136(16) 0.0198(6) Uani d . 1 . .
H H27A 0.6827 0.3664 0.5830 0.024 Uiso calc R 1 . .
O O1 0.2308(2) 0.56504(13) 0.35850(10) 0.0202(4) Uani d . 1 . .
O O2 0.0972(2) 0.51769(12) 0.49094(10) 0.0208(4) Uani d . 1 . .
O O3 0.2505(2) 0.56131(12) 0.61887(10) 0.0205(4) Uani d . 1 . .
O O4 0.5007(2) 0.64650(13) 0.61472(10) 0.0201(4) Uani d . 1 . .
O O5 0.6305(2) 0.69615(12) 0.48618(11) 0.0222(4) Uani d . 1 . .
O O6 0.4712(2) 0.65770(13) 0.35845(11) 0.0210(5) Uani d . 1 . .
O O7 0.8115(2) 0.30434(13) 0.46826(11) 0.0233(5) Uani d . 1 . .
N N1 0.4092(3) 0.56755(14) 0.48487(13) 0.0178(5) Uani d D 1 . .
H H1C 0.313(2) 0.5540(18) 0.4877(15) 0.027 Uiso d D 1 . .
H H1B 0.428(3) 0.6000(17) 0.5226(11) 0.027 Uiso d D 1 . .
H H1A 0.427(3) 0.5955(18) 0.4464(11) 0.027 Uiso d D 1 . .
B B1 0.7384(4) 0.5188(2) 0.22979(18) 0.0263(8) Uani d D 1 . .
F F1 0.7660(3) 0.55972(15) 0.29460(11) 0.0392(6) Uani d P 0.905(3) A 1
F F2 0.8759(2) 0.49445(13) 0.20176(11) 0.0314(6) Uani d P 0.905(3) A 1
F F3 0.6651(3) 0.57173(15) 0.18352(12) 0.0363(6) Uani d P 0.905(3) A 1
F F4 0.6499(3) 0.45058(18) 0.24317(13) 0.0438(7) Uani d P 0.905(3) A 1
F F2' 0.838(3) 0.4667(17) 0.2642(14) 0.061(9) Uani d PD 0.095(3) A 2
F F3' 0.721(3) 0.4759(17) 0.1610(10) 0.055(8) Uani d PD 0.095(3) A 2
F F4' 0.5957(18) 0.5117(18) 0.2559(11) 0.041(7) Uani d PD 0.095(3) A 2
F F1' 0.792(3) 0.5939(12) 0.2119(14) 0.054(8) Uani d PD 0.095(3) A 2

loop_
_atom_site_aniso_label
_atom_site_aniso_U_11
_atom_site_aniso_U_22
_atom_site_aniso_U_33
_atom_site_aniso_U_12
_atom_site_aniso_U_13
_atom_site_aniso_U_23
C1 0.0214(14) 0.0171(13) 0.0161(13) 0.0020(11) 0.0003(12) -0.0016(11)
C2 0.0273(16) 0.0213(15) 0.0238(15) -0.0018(13) -0.0003(14) 0.0038(13)
C3 0.0318(17) 0.0225(15) 0.0169(14) 0.0045(13) 0.0012(13) 0.0037(12)
C4 0.0251(15) 0.0224(15) 0.0200(15) 0.0075(12) -0.0025(12) -0.0001(12)
C5 0.0235(15) 0.0209(15) 0.0202(14) 0.0006(12) -0.0021(13) -0.0028(12)
C6 0.0169(13) 0.0156(13) 0.0181(14) 0.0037(11) 0.0001(12) -0.0013(11)
C7 0.0174(14) 0.0243(15) 0.0204(14) -0.0068(12) -0.0003(12) -0.0030(12)
C8 0.0230(15) 0.0251(15) 0.0168(14) -0.0082(13) -0.0009(12) -0.0027(12)
C9 0.0234(15) 0.0226(15) 0.0187(14) -0.0055(13) 0.0028(13) 0.0018(12)
C10 0.0162(14) 0.0262(15) 0.0201(14) -0.0023(12) 0.0001(12) -0.0013(12)
C11 0.0201(14) 0.0169(13) 0.0139(13) 0.0014(11) -0.0021(11) -0.0010(11)
C12 0.0203(14) 0.0230(15) 0.0192(14) 0.0022(12) -0.0018(12) 0.0010(12)
C13 0.0270(16) 0.0245(15) 0.0166(14) 0.0035(13) 0.0024(13) -0.0020(12)
C14 0.0330(18) 0.0264(16) 0.0183(14) -0.0017(14) -0.0018(14) -0.0070(13)
C15 0.0287(16) 0.0234(16) 0.0234(15) -0.0043(13) 0.0005(13) -0.0047(13)
C16 0.0192(14) 0.0173(13) 0.0182(14) 0.0001(11) 0.0016(12) 0.0000(12)
C17 0.0222(15) 0.0316(17) 0.0207(14) -0.0097(14) 0.0007(13) -0.0039(13)
C18 0.0186(15) 0.0358(18) 0.0209(15) -0.0072(13) 0.0014(13) 0.0040(13)
C19 0.0201(15) 0.0338(17) 0.0198(14) -0.0075(14) 0.0046(12) 0.0018(13)
C20 0.0241(16) 0.0298(17) 0.0221(15) -0.0117(14) -0.0009(13) 0.0042(13)
C21 0.0353(18) 0.0288(17) 0.0292(17) 0.0077(15) -0.0017(15) 0.0035(14)
C22 0.0169(13) 0.0186(13) 0.0227(15) -0.0015(11) -0.0009(12) -0.0005(12)
C23 0.0230(15) 0.0221(14) 0.0151(13) -0.0002(12) 0.0031(12) -0.0015(12)
C24 0.0201(14) 0.0214(14) 0.0146(13) -0.0003(12) -0.0005(12) -0.0007(12)
C25 0.0115(12) 0.0206(13) 0.0194(13) -0.0008(11) -0.0011(11) 0.0001(12)
C26 0.0214(14) 0.0220(15) 0.0143(13) -0.0017(12) 0.0021(12) -0.0014(12)
C27 0.0227(14) 0.0201(14) 0.0168(13) -0.0030(12) -0.0009(12) 0.0022(11)
O1 0.0171(10) 0.0245(11) 0.0189(10) -0.0046(9) -0.0007(8) 0.0030(9)
O2 0.0236(11) 0.0224(10) 0.0163(9) -0.0025(9) -0.0011(9) -0.0006(9)
O3 0.0204(10) 0.0215(10) 0.0196(10) -0.0044(9) 0.0013(9) -0.0047(8)
O4 0.0174(10) 0.0246(11) 0.0183(10) -0.0057(9) 0.0018(8) -0.0035(9)
O5 0.0202(10) 0.0298(11) 0.0167(9) -0.0036(9) 0.0002(9) 0.0004(9)
O6 0.0185(10) 0.0240(11) 0.0204(10) -0.0082(9) -0.0024(8) 0.0046(9)
O7 0.0250(11) 0.0237(11) 0.0213(11) 0.0063(9) 0.0015(9) 0.0029(9)
N1 0.0192(12) 0.0170(11) 0.0171(11) -0.0020(10) 0.0006(11) -0.0011(10)
B1 0.0229(17) 0.037(2) 0.0188(16) -0.0051(16) 0.0016(15) -0.0002(15)
F1 0.0315(12) 0.0604(16) 0.0257(11) 0.0085(12) -0.0003(10) -0.0174(11)
F2 0.0273(11) 0.0387(12) 0.0283(11) 0.0018(10) 0.0073(10) -0.0065(10)
F3 0.0276(12) 0.0506(14) 0.0307(12) -0.0014(11) -0.0023(10) 0.0123(11)
F4 0.0315(13) 0.0590(18) 0.0409(14) -0.0188(13) -0.0090(12) 0.0180(13)
F2' 0.029(13) 0.09(2) 0.062(16) 0.025(14) -0.017(12) 0.035(16)
F3' 0.043(14) 0.074(19) 0.048(14) 0.007(14) 0.020(12) -0.024(13)
F4' 0.016(10) 0.08(2) 0.023(10) 0.000(12) 0.009(9) 0.015(12)
F1' 0.052(16) 0.046(15) 0.063(17) -0.020(12) 0.016(13) 0.025(13)

loop_
_atom_type_symbol
_atom_type_description
_atom_type_scat_dispersion_real
_atom_type_scat_dispersion_imag
_atom_type_scat_source
C C 0.0033 0.0016 'International Tables Vol C Tables 4.2.6.8 and 6.1.1.4'
H H 0.0000 0.0000 'International Tables Vol C Tables 4.2.6.8 and 6.1.1.4'
B B 0.0013 0.0007 'International Tables Vol C Tables 4.2.6.8 and 6.1.1.4'
N N 0.0061 0.0033 'International Tables Vol C Tables 4.2.6.8 and 6.1.1.4'
O O 0.0106 0.0060 'International Tables Vol C Tables 4.2.6.8 and 6.1.1.4'
F F 0.0171 0.0103 'International Tables Vol C Tables 4.2.6.8 and 6.1.1.4'

loop_
_geom_angle_atom_site_label_1
_geom_angle_atom_site_label_2
_geom_angle_atom_site_label_3
_geom_angle_site_symmetry_1
_geom_angle_site_symmetry_3
_geom_angle
_geom_angle_publ_flag
O6 C1 C2 . . 124.2(3) ?
O6 C1 C6 . . 116.3(2) ?
C2 C1 C6 . . 119.6(3) ?
C1 C2 C3 . . 119.8(3) ?
C1 C2 H2A . . 120.1 ?
C3 C2 H2A . . 120.1 ?
C4 C3 C2 . . 120.2(3) ?
C4 C3 H3A . . 119.9 ?
C2 C3 H3A . . 119.9 ?
C3 C4 C5 . . 120.5(3) ?
C3 C4 H4A . . 119.7 ?
C5 C4 H4A . . 119.7 ?
C6 C5 C4 . . 120.1(3) ?
C6 C5 H5A . . 120.0 ?
C4 C5 H5A . . 120.0 ?
O1 C6 C5 . . 124.6(3) ?
O1 C6 C1 . . 115.6(2) ?
C5 C6 C1 . . 119.8(3) ?
O1 C7 C8 . . 108.1(2) ?
O1 C7 H7A . . 110.1 ?
C8 C7 H7A . . 110.1 ?
O1 C7 H7B . . 110.1 ?
C8 C7 H7B . . 110.1 ?
H7A C7 H7B . . 108.4 ?
O2 C8 C7 . . 110.3(2) ?
O2 C8 H8A . . 109.6 ?
C7 C8 H8A . . 109.6 ?
O2 C8 H8B . . 109.6 ?
C7 C8 H8B . . 109.6 ?
H8A C8 H8B . . 108.1 ?
O2 C9 C10 . . 110.4(2) ?
O2 C9 H9A . . 109.6 ?
C10 C9 H9A . . 109.6 ?
O2 C9 H9B . . 109.6 ?
C10 C9 H9B . . 109.6 ?
H9A C9 H9B . . 108.1 ?
O3 C10 C9 . . 108.5(2) ?
O3 C10 H10A . . 110.0 ?
C9 C10 H10A . . 110.0 ?
O3 C10 H10B . . 110.0 ?
C9 C10 H10B . . 110.0 ?
H10A C10 H10B . . 108.4 ?
O3 C11 C12 . . 124.2(3) ?
O3 C11 C16 . . 116.1(2) ?
C12 C11 C16 . . 119.8(3) ?
C11 C12 C13 . . 120.1(3) ?
C11 C12 H12A . . 120.0 ?
C13 C12 H12A . . 120.0 ?
C14 C13 C12 . . 120.4(3) ?
C14 C13 H13A . . 119.8 ?
C12 C13 H13A . . 119.8 ?
C13 C14 C15 . . 119.6(3) ?
C13 C14 H14A . . 120.2 ?
C15 C14 H14A . . 120.2 ?
C16 C15 C14 . . 120.4(3) ?
C16 C15 H15A . . 119.8 ?
C14 C15 H15A . . 119.8 ?
O4 C16 C15 . . 124.1(3) ?
O4 C16 C11 . . 116.1(2) ?
C15 C16 C11 . . 119.8(3) ?
O4 C17 C18 . . 108.3(2) ?
O4 C17 H17A . . 110.0 ?
C18 C17 H17A . . 110.0 ?
O4 C17 H17B . . 110.0 ?
C18 C17 H17B . . 110.0 ?
H17A C17 H17B . . 108.4 ?
O5 C18 C17 . . 109.7(3) ?
O5 C18 H18A . . 109.7 ?
C17 C18 H18A . . 109.7 ?
O5 C18 H18B . . 109.7 ?
C17 C18 H18B . . 109.7 ?
H18A C18 H18B . . 108.2 ?
O5 C19 C20 . . 110.1(3) ?
O5 C19 H19A . . 109.6 ?
C20 C19 H19A . . 109.6 ?
O5 C19 H19B . . 109.6 ?
C20 C19 H19B . . 109.6 ?
H19A C19 H19B . . 108.2 ?
O6 C20 C19 . . 109.1(2) ?
O6 C20 H20A . . 109.9 ?
C19 C20 H20A . . 109.9 ?
O6 C20 H20B . . 109.9 ?
C19 C20 H20B . . 109.9 ?
H20A C20 H20B . . 108.3 ?
O7 C21 H21A . . 109.5 ?
O7 C21 H21B . . 109.5 ?
H21A C21 H21B . . 109.5 ?
O7 C21 H21C . . 109.5 ?
H21A C21 H21C . . 109.5 ?
H21B C21 H21C . . 109.5 ?
O7 C22 C27 . . 123.9(3) ?
O7 C22 C23 . . 115.5(3) ?
C27 C22 C23 . . 120.7(3) ?
C24 C23 C22 . . 119.9(3) ?
C24 C23 H23A . . 120.1 ?
C22 C23 H23A . . 120.1 ?
C23 C24 C25 . . 118.8(3) ?
C23 C24 H24A . . 120.6 ?
C25 C24 H24A . . 120.6 ?
C26 C25 C24 . . 121.8(3) ?
C26 C25 N1 . . 119.3(3) ?
C24 C25 N1 . . 118.9(3) ?
C25 C26 C27 . . 119.3(3) ?
C25 C26 H26A . . 120.3 ?
C27 C26 H26A . . 120.3 ?
C22 C27 C26 . . 119.6(3) ?
C22 C27 H27A . . 120.2 ?
C26 C27 H27A . . 120.2 ?
C6 O1 C7 . . 115.9(2) ?
C8 O2 C9 . . 110.8(2) ?
C11 O3 C10 . . 116.0(2) ?
C16 O4 C17 . . 116.4(2) ?
C18 O5 C19 . . 111.5(2) ?
C1 O6 C20 . . 116.9(2) ?
C22 O7 C21 . . 117.1(2) ?
C25 N1 H1C . . 113(2) ?
C25 N1 H1B . . 113(2) ?
H1C N1 H1B . . 106(2) ?
C25 N1 H1A . . 106(2) ?
H1C N1 H1A . . 111(2) ?
H1B N1 H1A . . 108(2) ?
F1' B1 F4' . . 119.3(18) ?
F1' B1 F2 . . 82.0(12) ?
F4' B1 F2 . . 158.3(14) ?
F1' B1 F2' . . 116.8(17) ?
F4' B1 F2' . . 111.7(15) ?
F2 B1 F2' . . 56.0(11) ?
F1' B1 F4 . . 165.8(12) ?
F4' B1 F4 . . 48.8(13) ?
F2 B1 F4 . . 109.4(3) ?
F2' B1 F4 . . 77.2(12) ?
F1' B1 F3 . . 56.1(12) ?
F4' B1 F3 . . 81.1(10) ?
F2 B1 F3 . . 110.7(3) ?
F2' B1 F3 . . 166.7(12) ?
F4 B1 F3 . . 110.6(3) ?
F1' B1 F1 . . 74.0(12) ?
F4' B1 F1 . . 83.7(11) ?
F2 B1 F1 . . 108.2(3) ?
F2' B1 F1 . . 77.3(13) ?
F4 B1 F1 . . 108.9(3) ?
F3 B1 F1 . . 108.9(3) ?
F1' B1 F3' . . 104.5(16) ?
F4' B1 F3' . . 100.2(14) ?
F2 B1 F3' . . 67.9(10) ?
F2' B1 F3' . . 100.4(17) ?
F4 B1 F3' . . 73.5(11) ?
F3 B1 F3' . . 72.6(11) ?
F1 B1 F3' . . 176.0(10) ?

loop_
_geom_bond_atom_site_label_1
_geom_bond_atom_site_label_2
_geom_bond_site_symmetry_2
_geom_bond_distance
_geom_bond_publ_flag
C1 O6 . 1.378(3) ?
C1 C2 . 1.393(4) ?
C1 C6 . 1.413(4) ?
C2 C3 . 1.401(4) ?
C2 H2A . 0.9300 ?
C3 C4 . 1.379(4) ?
C3 H3A . 0.9300 ?
C4 C5 . 1.393(4) ?
C4 H4A . 0.9300 ?
C5 C6 . 1.388(4) ?
C5 H5A . 0.9300 ?
C6 O1 . 1.377(3) ?
C7 O1 . 1.446(3) ?
C7 C8 . 1.507(4) ?
C7 H7A . 0.9700 ?
C7 H7B . 0.9700 ?
C8 O2 . 1.430(3) ?
C8 H8A . 0.9700 ?
C8 H8B . 0.9700 ?
C9 O2 . 1.433(3) ?
C9 C10 . 1.505(4) ?
C9 H9A . 0.9700 ?
C9 H9B . 0.9700 ?
C10 O3 . 1.447(3) ?
C10 H10A . 0.9700 ?
C10 H10B . 0.9700 ?
C11 O3 . 1.379(3) ?
C11 C12 . 1.386(4) ?
C11 C16 . 1.409(4) ?
C12 C13 . 1.394(4) ?
C12 H12A . 0.9300 ?
C13 C14 . 1.391(5) ?
C13 H13A . 0.9300 ?
C14 C15 . 1.396(4) ?
C14 H14A . 0.9300 ?
C15 C16 . 1.386(4) ?
C15 H15A . 0.9300 ?
C16 O4 . 1.380(3) ?
C17 O4 . 1.445(3) ?
C17 C18 . 1.502(4) ?
C17 H17A . 0.9700 ?
C17 H17B . 0.9700 ?
C18 O5 . 1.428(4) ?
C18 H18A . 0.9700 ?
C18 H18B . 0.9700 ?
C19 O5 . 1.434(3) ?
C19 C20 . 1.503(4) ?
C19 H19A . 0.9700 ?
C19 H19B . 0.9700 ?
C20 O6 . 1.449(3) ?
C20 H20A . 0.9700 ?
C20 H20B . 0.9700 ?
C21 O7 . 1.432(4) ?
C21 H21A . 0.9600 ?
C21 H21B . 0.9600 ?
C21 H21C . 0.9600 ?
C22 O7 . 1.374(3) ?
C22 C27 . 1.389(4) ?
C22 C23 . 1.396(4) ?
C23 C24 . 1.392(4) ?
C23 H23A . 0.9300 ?
C24 C25 . 1.397(4) ?
C24 H24A . 0.9300 ?
C25 C26 . 1.375(4) ?
C25 N1 . 1.478(4) ?
C26 C27 . 1.403(4) ?
C26 H26A . 0.9300 ?
C27 H27A . 0.9300 ?
N1 H1C . 0.885(16) ?
N1 H1B . 0.903(16) ?
N1 H1A . 0.870(16) ?
B1 F1' . 1.362(15) ?
B1 F4' . 1.362(15) ?
B1 F2 . 1.387(4) ?
B1 F2' . 1.388(15) ?
B1 F4 . 1.390(4) ?
B1 F3 . 1.391(4) ?
B1 F1 . 1.413(4) ?
B1 F3' . 1.481(16) ?

loop_
_geom_hbond_atom_site_label_D
_geom_hbond_atom_site_label_H
_geom_hbond_atom_site_label_A
_geom_hbond_site_symmetry_A
_geom_hbond_distance_DH
_geom_hbond_distance_HA
_geom_hbond_distance_DA
_geom_hbond_angle_DHA
N1 H1A O1 . 0.87(2) 2.45(2) 2.855(3) 109(2)
N1 H1A O5 . 0.870(16) 2.53(3) 2.881(3) 103.1(18)
N1 H1A O6 . 0.870(16) 1.984(16) 2.854(3) 177(3)
N1 H1B O3 . 0.901(16) 2.48(2) 2.887(3) 110(2)
N1 H1B O4 . 0.901(16) 1.999(16) 2.880(3) 165(3)
N1 H1B O5 . 0.90(2) 2.49(3) 2.881(3) 106.9(17)
N1 H1C O1 . 0.884(16) 2.51(3) 2.855(3) 104(2)
N1 H1C O2 . 0.884(16) 2.003(16) 2.886(3) 177(3)
N1 H1C O3 . 0.883(19) 2.53(3) 2.888(3) 105(2)
C19 H19A F1 . 0.97 2.52 3.139(4) 121.4
C7 H7B F1 1_455 0.97 2.52 3.192(4) 126.7
C5 H5A F2 1_455 0.93 2.32 3.222(4) 162.6
C26 H26A F2 2_665 0.93 2.41 3.132(4) 134.5
C27 H27A F3 2_665 0.93 2.53 3.174(4) 126.2
C12 H12A F4 2_565 0.93 2.30 3.192(4) 161.0
C7 H7A Cg2 2_564 0.97 2.95 3.798(4) 146.85
C10 H10B Cg1 2_565 0.97 2.96 3.812(4) 146.76
C15 H15A Cg1 3_566 0.93 2.86 3.761(4) 164.54
C20 H20B Cg1 3_566 0.97 2.96 3.511(4) 117.23
C21 H21A Cg3 3_556 0.96 2.95 3.878(4) 163.47

loop_
_geom_torsion_atom_site_label_1
_geom_torsion_atom_site_label_2
_geom_torsion_atom_site_label_3
_geom_torsion_atom_site_label_4
_geom_torsion_site_symmetry_1
_geom_torsion_site_symmetry_2
_geom_torsion_site_symmetry_3
_geom_torsion_site_symmetry_4
_geom_torsion
_geom_torsion_publ_flag
O6 C1 C2 C3 . . . . 179.3(3) ?
C6 C1 C2 C3 . . . . -1.1(4) ?
C1 C2 C3 C4 . . . . 0.8(4) ?
C2 C3 C4 C5 . . . . 0.1(4) ?
C3 C4 C5 C6 . . . . -0.5(4) ?
C4 C5 C6 O1 . . . . -179.3(3) ?
C4 C5 C6 C1 . . . . 0.1(4) ?
O6 C1 C6 O1 . . . . -0.2(4) ?
C2 C1 C6 O1 . . . . -179.8(3) ?
O6 C1 C6 C5 . . . . -179.7(3) ?
C2 C1 C6 C5 . . . . 0.7(4) ?
O1 C7 C8 O2 . . . . 66.0(3) ?
O2 C9 C10 O3 . . . . -64.1(3) ?
O3 C11 C12 C13 . . . . -179.5(3) ?
C16 C11 C12 C13 . . . . -0.5(4) ?
C11 C12 C13 C14 . . . . -0.2(5) ?
C12 C13 C14 C15 . . . . 0.5(5) ?
C13 C14 C15 C16 . . . . 0.0(5) ?
C14 C15 C16 O4 . . . . 178.4(3) ?
C14 C15 C16 C11 . . . . -0.7(5) ?
O3 C11 C16 O4 . . . . 0.8(4) ?
C12 C11 C16 O4 . . . . -178.2(3) ?
O3 C11 C16 C15 . . . . -180.0(3) ?
C12 C11 C16 C15 . . . . 1.0(4) ?
O4 C17 C18 O5 . . . . 60.9(3) ?
O5 C19 C20 O6 . . . . -64.0(3) ?
O7 C22 C23 C24 . . . . -179.3(2) ?
C27 C22 C23 C24 . . . . 0.1(4) ?
C22 C23 C24 C25 . . . . 0.4(4) ?
C23 C24 C25 C26 . . . . -0.3(4) ?
C23 C24 C25 N1 . . . . 176.4(2) ?
C24 C25 C26 C27 . . . . -0.1(4) ?
N1 C25 C26 C27 . . . . -176.9(2) ?
O7 C22 C27 C26 . . . . 178.7(3) ?
C23 C22 C27 C26 . . . . -0.5(4) ?
C25 C26 C27 C22 . . . . 0.6(4) ?
C5 C6 O1 C7 . . . . -8.3(4) ?
C1 C6 O1 C7 . . . . 172.2(2) ?
C8 C7 O1 C6 . . . . 173.7(2) ?
C7 C8 O2 C9 . . . . 178.6(3) ?
C10 C9 O2 C8 . . . . 178.4(3) ?
C12 C11 O3 C10 . . . . 3.1(4) ?
C16 C11 O3 C10 . . . . -175.8(2) ?
C9 C10 O3 C11 . . . . -174.1(2) ?
C15 C16 O4 C17 . . . . 3.3(4) ?
C11 C16 O4 C17 . . . . -177.5(2) ?
C18 C17 O4 C16 . . . . 174.0(2) ?
C17 C18 O5 C19 . . . . 177.2(2) ?
C20 C19 O5 C18 . . . . 178.9(3) ?
C2 C1 O6 C20 . . . . -0.7(4) ?
C6 C1 O6 C20 . . . . 179.8(2) ?
C19 C20 O6 C1 . . . . -166.0(2) ?
C27 C22 O7 C21 . . . . 10.3(4) ?
C23 C22 O7 C21 . . . . -170.5(3) ?
